data_9001090
loop_
_publ_author_name
'Armbruster, T.'
'Hummel, W.'

_publ_section_title
;
 (Sb,Bi,Pb) ordering in sulfosalts: Crystal-structure refinement of a Bi-rich
 izoklakeite
;
_journal_name_full 'American Mineralogist'
_journal_page_first 821
_journal_page_last 831
_journal_volume 72
_journal_year 1987
_chemical_formula_sum 'Bi11.536 Cu1.3 Fe0.7 Pb27.684 S57 Sb6.78'
_chemical_name_mineral Izoklakeite
_space_group_IT_number 58
_symmetry_space_group_name_Hall '-P 2 2n'
_symmetry_space_group_name_H-M 'P n n m'
_cell_angle_alpha 90
_cell_angle_beta 90
_cell_angle_gamma 90
_cell_length_a 34.221
_cell_length_b 37.933
_cell_length_c 4.063
_cell_formula_units_Z 2
_cell_volume 5274.201
_database_code_amcsd 0001112
_exptl_crystal_density_diffrn 6.877
_cod_original_cell_volume 5274.202
_cod_original_formula_sum 'Bi11.536 Pb27.684 Sb6.78 (Cu1.3 Fe.7) S57'
_cod_database_code 9001090

loop_
_space_group_symop_operation_xyz
x,y,z
1/2+x,1/2-y,1/2+z
1/2-x,1/2+y,1/2-z
1/2-x,1/2+y,1/2+z
1/2+x,1/2-y,1/2-z
x,y,-z
-x,-y,z
-x,-y,-z

loop_
_atom_site_aniso_label
_atom_site_aniso_U_11
_atom_site_aniso_U_22
_atom_site_aniso_U_33
_atom_site_aniso_U_12
_atom_site_aniso_U_13
_atom_site_aniso_U_23
Bi1 0.01900 0.02200 0.01300 -0.00300 0.00000 0.00000
Pb1 0.01900 0.02200 0.01300 -0.00300 0.00000 0.00000
Sb2 0.01500 0.01700 0.01500 0.00000 0.00000 0.00000
Bi2 0.01500 0.01700 0.01500 0.00000 0.00000 0.00000
Pb2 0.01500 0.01700 0.01500 0.00000 0.00000 0.00000
Pb3 0.02800 0.02500 0.01400 -0.00100 0.00000 0.00000
Sb4 0.02200 0.03000 0.02500 0.00000 0.00000 0.00000
Bi4 0.02200 0.03000 0.02500 0.00000 0.00000 0.00000
Pb4 0.02200 0.03000 0.02500 0.00000 0.00000 0.00000
Sb5 0.06600 0.06400 0.02300 -0.03900 0.00000 0.00000
Bi5 0.06600 0.06400 0.02300 -0.03900 0.00000 0.00000
Pb5 0.06600 0.06400 0.02300 -0.03900 0.00000 0.00000
Pb6 0.01800 0.02100 0.01600 -0.00200 0.00000 0.00000
Sb7 0.01800 0.02200 0.01100 0.00100 0.00000 0.00000
Bi7 0.01800 0.02200 0.01100 0.00100 0.00000 0.00000
Pb7 0.01800 0.02200 0.01100 0.00100 0.00000 0.00000
Pb8 0.03600 0.02700 0.02100 -0.00700 0.00000 0.00000
Pb9 0.03100 0.02600 0.02100 0.00800 0.00000 0.00000
Pb10 0.02200 0.02300 0.01400 -0.00300 0.00000 0.00000
Sb11 0.02000 0.02000 0.01500 0.00000 0.00000 0.00000
Bi11 0.02000 0.02000 0.01500 0.00000 0.00000 0.00000
Pb11 0.02000 0.02000 0.01500 0.00000 0.00000 0.00000
Sb12 0.01500 0.02000 0.01500 -0.00100 0.00000 0.00000
Bi12 0.01500 0.02000 0.01500 -0.00100 0.00000 0.00000
Pb12 0.01500 0.02000 0.01500 -0.00100 0.00000 0.00000
Pb13 0.02200 0.04000 0.03000 0.00400 0.00000 0.00000
Sb14 0.01700 0.01900 0.01600 0.00000 0.00000 0.00000
Bi14 0.01700 0.01900 0.01600 0.00000 0.00000 0.00000
Pb14 0.01700 0.01900 0.01600 0.00000 0.00000 0.00000
Bi15 0.03000 0.02700 0.02100 -0.00400 0.00000 0.00000
Pb15 0.03000 0.02700 0.02100 -0.00400 0.00000 0.00000
Pb16 0.02900 0.02200 0.01700 0.00000 0.00000 0.00000
Pb17 0.03900 0.02800 0.02000 0.00500 0.00000 0.00000
Sb18 0.02300 0.02100 0.01200 -0.00200 0.00000 0.00000
Bi18 0.02300 0.02100 0.01200 -0.00200 0.00000 0.00000
Pb18 0.02300 0.02100 0.01200 -0.00200 0.00000 0.00000
Pb19 0.01900 0.02200 0.01300 0.00100 0.00000 0.00000
Sb20 0.00700 0.04200 0.02600 0.00200 0.00000 0.00000
Sb21 0.02500 0.03400 0.02400 -0.00100 0.00000 0.00000
Bi21 0.02500 0.03400 0.02400 -0.00100 0.00000 0.00000
Pb21 0.02500 0.03400 0.02400 -0.00100 0.00000 0.00000
Pb22 0.02500 0.04100 0.02300 0.00400 0.00000 0.00000
Sb23 0.02000 0.02200 0.01600 0.00000 0.00000 0.00000
Bi23 0.02000 0.02200 0.01600 0.00000 0.00000 0.00000
Pb23 0.02000 0.02200 0.01600 0.00000 0.00000 0.00000
Cu24 0.03000 0.02200 0.01900 0.01700 0.00000 0.00000
Fe24 0.03000 0.02200 0.01900 0.01700 0.00000 0.00000

loop_
_atom_site_label
_atom_site_fract_x
_atom_site_fract_y
_atom_site_fract_z
_atom_site_occupancy
_atom_site_U_iso_or_equiv
Bi1 0.04827 0.03469 0.50000 0.60000 0.01811
Pb1 0.04827 0.03469 0.50000 0.40000 0.01811
Sb2 0.04388 0.13345 0.00000 0.10000 0.01558
Bi2 0.04388 0.13345 0.00000 0.54000 0.01558
Pb2 0.04388 0.13345 0.00000 0.36000 0.01558
Pb3 0.04165 0.23059 0.50000 1.00000 0.02242
Sb4 0.04744 0.35911 0.00000 0.45000 0.02558
Bi4 0.04744 0.35911 0.00000 0.33000 0.02558
Pb4 0.04744 0.35911 0.00000 0.22000 0.02558
Sb5 0.04168 0.46960 0.00000 0.37000 0.05066
Bi5 0.04168 0.46960 0.00000 0.37800 0.05066
Pb5 0.04168 0.46960 0.00000 0.25200 0.05066
Pb6 0.15005 0.09886 0.50000 1.00000 0.01836
Sb7 0.14483 0.19814 0.00000 0.22000 0.01735
Bi7 0.14483 0.19814 0.00000 0.47000 0.01735
Pb7 0.14483 0.19814 0.00000 0.31000 0.01735
Pb8 0.13525 0.30089 0.50000 1.00000 0.02786
Pb9 0.13874 0.41790 0.50000 1.00000 0.02622
Pb10 0.25127 0.06784 0.00000 1.00000 0.01950
Sb11 0.25315 0.16123 0.50000 0.05000 0.01900
Bi11 0.25315 0.16123 0.50000 0.57000 0.01900
Pb11 0.25315 0.16123 0.50000 0.38000 0.01900
Sb12 0.24304 0.25901 0.00000 0.27000 0.01672
Bi12 0.24304 0.25901 0.00000 0.44000 0.01672
Pb12 0.24304 0.25901 0.00000 0.29000 0.01672
Pb13 0.24578 0.36087 0.50000 1.00000 0.03078
Sb14 0.24619 0.46486 0.00000 0.23000 0.01735
Bi14 0.24619 0.46486 0.00000 0.46000 0.01735
Pb14 0.24619 0.46486 0.00000 0.31000 0.01735
Bi15 0.37498 0.02710 0.00000 0.60000 0.02596
Pb15 0.37498 0.02710 0.00000 0.40000 0.02596
Pb16 0.36226 0.13691 0.00000 1.00000 0.02280
Pb17 0.36614 0.24655 0.00000 1.00000 0.02900
Sb18 0.35015 0.40773 0.00000 0.09000 0.02052
Bi18 0.35015 0.40773 0.00000 0.55000 0.02052
Pb18 0.35015 0.40773 0.00000 0.36000 0.02052
Pb19 0.35019 0.50372 0.50000 1.00000 0.01798
Sb20 0.45829 0.08472 0.50000 1.00000 0.02533
Sb21 0.45635 0.19443 0.50000 0.38000 0.02761
Bi21 0.45635 0.19443 0.50000 0.37000 0.02761
Pb21 0.45635 0.19443 0.50000 0.25000 0.02761
Pb22 0.43874 0.33025 0.00000 1.00000 0.02951
Sb23 0.44998 0.43673 0.50000 0.23000 0.01912
Bi23 0.44998 0.43673 0.50000 0.46000 0.01912
Pb23 0.44998 0.43673 0.50000 0.31000 0.01912
Cu24 0.33360 0.32350 0.50000 0.65000 0.02280
Fe24 0.33360 0.32350 0.50000 0.35000 0.02280
S1 0.00000 0.00000 0.00000 1.00000 0.04813
S2 -0.00330 0.10120 0.50000 1.00000 0.02533
S3 0.49890 0.31070 0.50000 1.00000 0.01267
S4 0.04840 0.31350 0.50000 1.00000 0.02660
S5 0.05140 0.41840 0.50000 1.00000 0.03040
S6 0.09760 0.06410 0.00000 1.00000 0.02153
S7 0.09030 0.16560 0.50000 1.00000 0.02406
S8 0.10060 0.25340 0.00000 1.00000 0.01646
S9 0.12030 0.36170 0.00000 1.00000 0.02153
S10 0.11780 0.47380 0.00000 1.00000 0.02026
S11 0.19640 0.03650 0.50000 1.00000 0.02406
S12 0.19970 0.12710 0.00000 1.00000 0.01773
S13 0.18810 0.22530 0.50000 1.00000 0.02786
S14 0.20400 0.31640 0.00000 1.00000 0.01773
S15 0.20770 0.40780 0.00000 1.00000 0.01646
S16 0.20570 0.49500 0.50000 1.00000 0.02913
S17 0.29510 0.10480 0.50000 1.00000 0.02026
S18 0.29390 0.18880 0.00000 1.00000 0.01520
S19 0.28940 0.27540 0.50000 1.00000 0.02913
S20 0.31350 0.34840 0.00000 1.00000 0.02026
S21 0.30230 0.43520 0.50000 1.00000 0.02280
S22 0.38610 0.08110 0.50000 1.00000 0.01646
S23 0.38210 0.18900 0.50000 1.00000 0.02153
S24 0.39100 0.29270 0.50000 1.00000 0.01520
S25 0.40080 0.38270 0.50000 1.00000 0.02913
S26 0.40520 0.47380 0.00000 1.00000 0.02660
S27 0.45420 0.02810 0.00000 1.00000 0.02660
S28 0.45200 0.13350 0.00000 1.00000 0.03420
S29 0.45190 0.24020 0.00000 1.00000 0.02026

loop_
_cod_related_entry_id
_cod_related_entry_database
_cod_related_entry_code
1 AMCSD 0001112
